data_7028301
loop_
_publ_author_name
'Sankaralingam, Muniyandi'
'Palaniandavar, Mallayan'

_publ_section_title
;
 Tuning the olefin epoxidation by manganese(III) complexes of bisphenolate
 ligands: effect of Lewis basicity of ligands on reactivity.
;
_journal_issue 2
_journal_name_full 'Dalton transactions (Cambridge, England : 2003)'
_journal_page_first 538
_journal_page_last 550
_journal_paper_doi 10.1039/c3dt51766g
_journal_volume 43
_journal_year 2014
_chemical_formula_moiety 'C19 H22 Cl Mn N2 O2'
_chemical_formula_sum 'C19 H22 Cl Mn N2 O2'
_chemical_formula_weight 400.78
_chemical_name_common 'Mn COmplexes'
_chemical_name_systematic
;
 ?
;
_space_group_IT_number 14
_symmetry_cell_setting monoclinic
_symmetry_space_group_name_Hall '-P 2yn'
_symmetry_space_group_name_H-M 'P 1 21/n 1'
_atom_sites_solution_hydrogens geom
_atom_sites_solution_primary direct
_atom_sites_solution_secondary difmap
_audit_creation_method SHELXL-97
_cell_angle_alpha 90.00
_cell_angle_beta 113.9890(10)
_cell_angle_gamma 90.00
_cell_formula_units_Z 4
_cell_length_a 11.8411(2)
_cell_length_b 12.6077(2)
_cell_length_c 13.0061(2)
_cell_measurement_reflns_used 9996
_cell_measurement_temperature 296(2)
_cell_measurement_theta_max 25.06
_cell_measurement_theta_min 2.36
_cell_volume 1773.95(5)
_computing_cell_refinement 'SAINT (Bruker, 2008)'
_computing_data_collection 'APEX2 (Bruker, 2008)'
_computing_data_reduction 'SAINT (Bruker, 2008)'
_computing_structure_refinement 'SHELXL-97 (Sheldrick, 1997)'
_computing_structure_solution 'SHELXS-97 (Sheldrick, 1997)'
_diffrn_ambient_temperature 296(2)
_diffrn_measured_fraction_theta_full 0.997
_diffrn_measured_fraction_theta_max 0.997
_diffrn_measurement_device_type 'Bruker Smart ApexII CCD area-detector'
_diffrn_measurement_method '\f and \w scans'
_diffrn_radiation_monochromator graphite
_diffrn_radiation_source 'fine-focus sealed tube'
_diffrn_radiation_type MoK\a
_diffrn_radiation_wavelength 0.71073
_diffrn_reflns_av_R_equivalents 0.0308
_diffrn_reflns_av_sigmaI/netI 0.0154
_diffrn_reflns_limit_h_max 14
_diffrn_reflns_limit_h_min -14
_diffrn_reflns_limit_k_max 15
_diffrn_reflns_limit_k_min -15
_diffrn_reflns_limit_l_max 15
_diffrn_reflns_limit_l_min -15
_diffrn_reflns_number 29973
_diffrn_reflns_theta_full 25.11
_diffrn_reflns_theta_max 25.11
_diffrn_reflns_theta_min 1.96
_exptl_absorpt_coefficient_mu 0.910
_exptl_absorpt_correction_T_max 0.9145
_exptl_absorpt_correction_T_min 0.8390
_exptl_absorpt_correction_type multi-scan
_exptl_absorpt_process_details '(SADABS; Bruker, 2008)'
_exptl_crystal_density_diffrn 1.501
_exptl_crystal_density_method 'not measured'
_exptl_crystal_F_000 832
_exptl_crystal_size_max 0.20
_exptl_crystal_size_mid 0.14
_exptl_crystal_size_min 0.10
_refine_diff_density_max 0.304
_refine_diff_density_min -0.183
_refine_diff_density_rms 0.043
_refine_ls_extinction_method none
_refine_ls_goodness_of_fit_ref 1.093
_refine_ls_hydrogen_treatment constr
_refine_ls_matrix_type full
_refine_ls_number_parameters 226
_refine_ls_number_reflns 3150
_refine_ls_number_restraints 0
_refine_ls_restrained_S_all 1.093
_refine_ls_R_factor_all 0.0322
_refine_ls_R_factor_gt 0.0266
_refine_ls_shift/su_max 0.001
_refine_ls_shift/su_mean 0.000
_refine_ls_structure_factor_coef Fsqd
_refine_ls_weighting_details 'calc w=1/[\s^2^(Fo^2^)+(0.0336P)^2^+0.7714P] where P=(Fo^2^+2Fc^2^)/3'
_refine_ls_weighting_scheme calc
_refine_ls_wR_factor_gt 0.0675
_refine_ls_wR_factor_ref 0.0721
_reflns_number_gt 2808
_reflns_number_total 3150
_reflns_threshold_expression >2sigma(I)
_cod_data_source_file c3dt51766g.txt
_cod_data_source_block mprl23464
_cod_depositor_comments
;
The following automatic conversions were performed:

'_symmetry_cell_setting' value 'Monoclinic' changed to 'monoclinic'
according to
/usr/data/users/saulius/automatic-downloads/current/RSC/lib/dictionaries/cif_core.dic
dictionary named 'cif_core.dic' version 2.4.2 from 2011-04-26.

Automatic conversion script
Id: cif_fix_values 2281 2013-09-26 08:29:07Z andrius 
;
_cod_original_sg_symbol_H-M P2(1)/n
_cod_database_code 7028301

loop_
_symmetry_equiv_pos_as_xyz
'x, y, z'
'-x+1/2, y+1/2, -z+1/2'
'-x, -y, -z'
'x-1/2, -y-1/2, z-1/2'

loop_
_atom_site_label
_atom_site_type_symbol
_atom_site_fract_x
_atom_site_fract_y
_atom_site_fract_z
_atom_site_U_iso_or_equiv
_atom_site_adp_type
_atom_site_occupancy
_atom_site_symmetry_multiplicity
_atom_site_calc_flag
_atom_site_refinement_flags
C1 C 0.48293(18) 0.92412(15) 0.25398(15) 0.0383(4) Uani 1 1 d .
C2 C 0.5273(2) 1.00118(17) 0.33805(17) 0.0501(5) Uani 1 1 d .
H2 H 0.6120 1.0084 0.3795 0.060 Uiso 1 1 calc R
C3 C 0.4472(3) 1.06629(19) 0.3601(2) 0.0651(7) Uani 1 1 d .
H3 H 0.4778 1.1163 0.4174 0.078 Uiso 1 1 calc R
C4 C 0.3220(3) 1.0581(2) 0.2980(2) 0.0725(8) Uani 1 1 d .
H4 H 0.2679 1.1036 0.3118 0.087 Uiso 1 1 calc R
C5 C 0.2773(2) 0.98220(19) 0.2153(2) 0.0579(6) Uani 1 1 d .
H5 H 0.1925 0.9772 0.1732 0.070 Uiso 1 1 calc R
C6 C 0.35521(18) 0.91316(15) 0.19336(16) 0.0395(4) Uani 1 1 d .
C7 C 0.30407(18) 0.82094(16) 0.11525(17) 0.0402(4) Uani 1 1 d .
H7A H 0.3158 0.7570 0.1599 0.048 Uiso 1 1 calc R
H7B H 0.2158 0.8312 0.0741 0.048 Uiso 1 1 calc R
C8 C 0.30464(18) 0.70857(15) -0.03725(16) 0.0402(5) Uani 1 1 d .
H8A H 0.2273 0.7278 -0.0987 0.048 Uiso 1 1 calc R
H8B H 0.2871 0.6554 0.0082 0.048 Uiso 1 1 calc R
C9 C 0.39305(17) 0.66253(15) -0.08462(16) 0.0384(4) Uani 1 1 d .
H9A H 0.4141 0.5902 -0.0585 0.046 Uiso 1 1 calc R
H9B H 0.3531 0.6615 -0.1662 0.046 Uiso 1 1 calc R
C10 C 0.34247(18) 0.90076(14) -0.03931(16) 0.0393(4) Uani 1 1 d .
H10A H 0.3977 0.9563 0.0047 0.047 Uiso 1 1 calc R
H10B H 0.2584 0.9262 -0.0624 0.047 Uiso 1 1 calc R
C11 C 0.36689(18) 0.87959(16) -0.14291(15) 0.0406(5) Uani 1 1 d .
H11A H 0.3660 0.9468 -0.1795 0.049 Uiso 1 1 calc R
H11B H 0.2995 0.8370 -0.1947 0.049 Uiso 1 1 calc R
C12 C 0.48755(18) 0.82361(15) -0.12216(15) 0.0370(4) Uani 1 1 d .
H12A H 0.4873 0.8016 -0.1937 0.044 Uiso 1 1 calc R
H12B H 0.5554 0.8729 -0.0876 0.044 Uiso 1 1 calc R
C13 C 0.61382(18) 0.66356(15) -0.04902(17) 0.0415(5) Uani 1 1 d .
H13A H 0.6317 0.6066 0.0055 0.050 Uiso 1 1 calc R
H13B H 0.5898 0.6317 -0.1228 0.050 Uiso 1 1 calc R
C14 C 0.72835(18) 0.72849(15) -0.02250(16) 0.0395(4) Uani 1 1 d .
C15 C 0.7929(2) 0.72558(19) -0.0904(2) 0.0536(6) Uani 1 1 d .
H15 H 0.7655 0.6811 -0.1529 0.064 Uiso 1 1 calc R
C16 C 0.8966(2) 0.7866(2) -0.0681(2) 0.0604(6) Uani 1 1 d .
H16 H 0.9394 0.7827 -0.1142 0.073 Uiso 1 1 calc R
C17 C 0.9360(2) 0.85340(19) 0.0236(2) 0.0534(6) Uani 1 1 d .
H17 H 1.0053 0.8956 0.0388 0.064 Uiso 1 1 calc R
C18 C 0.87398(18) 0.85865(17) 0.09340(18) 0.0447(5) Uani 1 1 d .
H18 H 0.9015 0.9045 0.1547 0.054 Uiso 1 1 calc R
C19 C 0.77033(17) 0.79545(15) 0.07209(15) 0.0366(4) Uani 1 1 d .
N1 N 0.36013(13) 0.80441(11) 0.03304(12) 0.0315(3) Uani 1 1 d .
N2 N 0.50821(14) 0.72815(11) -0.04746(12) 0.0317(3) Uani 1 1 d .
O1 O 0.56416(12) 0.86356(12) 0.23394(11) 0.0485(4) Uani 1 1 d .
O2 O 0.71168(12) 0.80168(13) 0.14077(11) 0.0476(4) Uani 1 1 d .
Cl2 Cl 0.53465(5) 0.60806(4) 0.19103(4) 0.05038(15) Uani 1 1 d .
Mn1 Mn 0.54612(2) 0.77744(2) 0.11252(2) 0.02924(10) Uani 1 1 d .

loop_
_atom_site_aniso_label
_atom_site_aniso_U_11
_atom_site_aniso_U_22
_atom_site_aniso_U_33
_atom_site_aniso_U_23
_atom_site_aniso_U_13
_atom_site_aniso_U_12
C1 0.0506(11) 0.0345(10) 0.0293(9) 0.0004(8) 0.0158(9) -0.0010(9)
C2 0.0678(14) 0.0444(12) 0.0341(11) -0.0067(9) 0.0166(10) -0.0056(11)
C3 0.104(2) 0.0434(13) 0.0457(13) -0.0090(10) 0.0278(14) 0.0072(13)
C4 0.099(2) 0.0557(15) 0.0669(17) -0.0061(13) 0.0373(16) 0.0289(15)
C5 0.0615(14) 0.0570(14) 0.0548(14) 0.0014(11) 0.0233(12) 0.0179(12)
C6 0.0470(11) 0.0375(10) 0.0352(10) 0.0036(8) 0.0180(9) 0.0025(9)
C7 0.0340(10) 0.0415(11) 0.0441(11) -0.0010(9) 0.0147(9) -0.0029(8)
C8 0.0363(10) 0.0363(10) 0.0367(10) -0.0038(8) 0.0033(8) -0.0113(8)
C9 0.0432(11) 0.0293(9) 0.0324(10) -0.0057(8) 0.0048(8) -0.0089(8)
C10 0.0403(10) 0.0298(9) 0.0384(10) 0.0066(8) 0.0066(8) 0.0036(8)
C11 0.0417(11) 0.0378(10) 0.0310(10) 0.0078(8) 0.0033(8) -0.0002(8)
C12 0.0439(11) 0.0347(10) 0.0274(9) 0.0013(8) 0.0091(8) -0.0042(8)
C13 0.0500(12) 0.0343(10) 0.0380(10) -0.0075(8) 0.0156(9) 0.0019(9)
C14 0.0402(11) 0.0375(11) 0.0371(10) 0.0017(8) 0.0120(9) 0.0071(8)
C15 0.0555(14) 0.0609(15) 0.0487(13) -0.0038(11) 0.0255(11) 0.0104(11)
C16 0.0525(14) 0.0786(17) 0.0611(15) 0.0117(13) 0.0343(12) 0.0116(13)
C17 0.0369(11) 0.0605(14) 0.0619(14) 0.0159(12) 0.0191(11) 0.0035(10)
C18 0.0345(10) 0.0485(12) 0.0437(11) 0.0030(9) 0.0083(9) 0.0017(9)
C19 0.0316(9) 0.0414(10) 0.0324(10) 0.0051(8) 0.0084(8) 0.0050(8)
N1 0.0312(8) 0.0284(7) 0.0285(7) -0.0004(6) 0.0055(6) -0.0039(6)
N2 0.0358(8) 0.0260(7) 0.0260(7) -0.0026(6) 0.0050(6) -0.0030(6)
O1 0.0389(7) 0.0612(9) 0.0350(7) -0.0187(7) 0.0044(6) 0.0016(7)
O2 0.0324(7) 0.0755(10) 0.0302(7) -0.0113(7) 0.0080(6) -0.0119(7)
Cl2 0.0535(3) 0.0398(3) 0.0482(3) 0.0152(2) 0.0107(2) -0.0006(2)
Mn1 0.02912(16) 0.02912(16) 0.02261(15) -0.00077(10) 0.00345(11) -0.00190(11)

loop_
_atom_type_symbol
_atom_type_description
_atom_type_scat_dispersion_real
_atom_type_scat_dispersion_imag
_atom_type_scat_source
C C 0.0033 0.0016 'International Tables Vol C Tables 4.2.6.8 and 6.1.1.4'
H H 0.0000 0.0000 'International Tables Vol C Tables 4.2.6.8 and 6.1.1.4'
N N 0.0061 0.0033 'International Tables Vol C Tables 4.2.6.8 and 6.1.1.4'
O O 0.0106 0.0060 'International Tables Vol C Tables 4.2.6.8 and 6.1.1.4'
Cl Cl 0.1484 0.1585 'International Tables Vol C Tables 4.2.6.8 and 6.1.1.4'
Mn Mn 0.3368 0.7283 'International Tables Vol C Tables 4.2.6.8 and 6.1.1.4'

loop_
_geom_angle_atom_site_label_1
_geom_angle_atom_site_label_2
_geom_angle_atom_site_label_3
_geom_angle
O1 C1 C2 118.68(19)
O1 C1 C6 122.23(17)
C2 C1 C6 119.09(19)
C3 C2 C1 120.6(2)
C3 C2 H2 119.7
C1 C2 H2 119.7
C2 C3 C4 120.4(2)
C2 C3 H3 119.8
C4 C3 H3 119.8
C3 C4 C5 119.5(2)
C3 C4 H4 120.3
C5 C4 H4 120.3
C4 C5 C6 121.6(2)
C4 C5 H5 119.2
C6 C5 H5 119.2
C5 C6 C1 118.78(19)
C5 C6 C7 120.61(19)
C1 C6 C7 120.28(17)
N1 C7 C6 114.89(16)
N1 C7 H7A 108.5
C6 C7 H7A 108.5
N1 C7 H7B 108.5
C6 C7 H7B 108.5
H7A C7 H7B 107.5
N1 C8 C9 110.50(15)
N1 C8 H8A 109.6
C9 C8 H8A 109.6
N1 C8 H8B 109.6
C9 C8 H8B 109.6
H8A C8 H8B 108.1
N2 C9 C8 110.07(14)
N2 C9 H9A 109.6
C8 C9 H9A 109.6
N2 C9 H9B 109.6
C8 C9 H9B 109.6
H9A C9 H9B 108.2
N1 C10 C11 112.83(15)
N1 C10 H10A 109.0
C11 C10 H10A 109.0
N1 C10 H10B 109.0
C11 C10 H10B 109.0
H10A C10 H10B 107.8
C10 C11 C12 115.55(15)
C10 C11 H11A 108.4
C12 C11 H11A 108.4
C10 C11 H11B 108.4
C12 C11 H11B 108.4
H11A C11 H11B 107.5
N2 C12 C11 112.44(15)
N2 C12 H12A 109.1
C11 C12 H12A 109.1
N2 C12 H12B 109.1
C11 C12 H12B 109.1
H12A C12 H12B 107.8
C14 C13 N2 112.45(15)
C14 C13 H13A 109.1
N2 C13 H13A 109.1
C14 C13 H13B 109.1
N2 C13 H13B 109.1
H13A C13 H13B 107.8
C15 C14 C19 118.94(19)
C15 C14 C13 121.44(19)
C19 C14 C13 119.61(18)
C16 C15 C14 121.9(2)
C16 C15 H15 119.1
C14 C15 H15 119.1
C15 C16 C17 118.8(2)
C15 C16 H16 120.6
C17 C16 H16 120.6
C16 C17 C18 121.0(2)
C16 C17 H17 119.5
C18 C17 H17 119.5
C17 C18 C19 120.2(2)
C17 C18 H18 119.9
C19 C18 H18 119.9
O2 C19 C18 119.20(18)
O2 C19 C14 121.64(17)
C18 C19 C14 119.14(18)
C7 N1 C8 109.84(14)
C7 N1 C10 110.45(15)
C8 N1 C10 110.89(14)
C7 N1 Mn1 111.36(11)
C8 N1 Mn1 106.84(11)
C10 N1 Mn1 107.39(11)
C9 N2 C13 110.53(14)
C9 N2 C12 110.26(14)
C13 N2 C12 110.10(15)
C9 N2 Mn1 106.95(11)
C13 N2 Mn1 109.91(11)
C12 N2 Mn1 109.03(11)
C1 O1 Mn1 131.17(12)
C19 O2 Mn1 130.34(12)
O1 Mn1 O2 89.33(6)
O1 Mn1 N2 161.46(6)
O2 Mn1 N2 91.64(6)
O1 Mn1 N1 93.47(6)
O2 Mn1 N1 154.28(7)
N2 Mn1 N1 77.87(6)
O1 Mn1 Cl2 99.54(5)
O2 Mn1 Cl2 107.41(5)
N2 Mn1 Cl2 97.83(4)
N1 Mn1 Cl2 97.34(4)

loop_
_geom_bond_atom_site_label_1
_geom_bond_atom_site_label_2
_geom_bond_distance
C1 O1 1.334(2)
C1 C2 1.396(3)
C1 C6 1.399(3)
C2 C3 1.370(3)
C2 H2 0.9300
C3 C4 1.374(4)
C3 H3 0.9300
C4 C5 1.375(4)
C4 H4 0.9300
C5 C6 1.380(3)
C5 H5 0.9300
C6 C7 1.500(3)
C7 N1 1.485(2)
C7 H7A 0.9700
C7 H7B 0.9700
C8 N1 1.496(2)
C8 C9 1.529(3)
C8 H8A 0.9700
C8 H8B 0.9700
C9 N2 1.497(2)
C9 H9A 0.9700
C9 H9B 0.9700
C10 N1 1.498(2)
C10 C11 1.512(3)
C10 H10A 0.9700
C10 H10B 0.9700
C11 C12 1.516(3)
C11 H11A 0.9700
C11 H11B 0.9700
C12 N2 1.503(2)
C12 H12A 0.9700
C12 H12B 0.9700
C13 C14 1.499(3)
C13 N2 1.499(2)
C13 H13A 0.9700
C13 H13B 0.9700
C14 C15 1.384(3)
C14 C19 1.406(3)
C15 C16 1.376(3)
C15 H15 0.9300
C16 C17 1.378(4)
C16 H16 0.9300
C17 C18 1.381(3)
C17 H17 0.9300
C18 C19 1.393(3)
C18 H18 0.9300
C19 O2 1.338(2)
N1 Mn1 2.0453(15)
N2 Mn1 2.0390(15)
O1 Mn1 1.8558(13)
O2 Mn1 1.8670(13)
Cl2 Mn1 2.3946(5)

loop_
_geom_torsion_atom_site_label_1
_geom_torsion_atom_site_label_2
_geom_torsion_atom_site_label_3
_geom_torsion_atom_site_label_4
_geom_torsion
O1 C1 C2 C3 178.9(2)
C6 C1 C2 C3 -0.9(3)
C1 C2 C3 C4 -1.4(4)
C2 C3 C4 C5 1.7(4)
C3 C4 C5 C6 0.4(4)
C4 C5 C6 C1 -2.6(3)
C4 C5 C6 C7 170.8(2)
O1 C1 C6 C5 -176.89(19)
C2 C1 C6 C5 2.9(3)
O1 C1 C6 C7 9.6(3)
C2 C1 C6 C7 -170.61(18)
C5 C6 C7 N1 135.4(2)
C1 C6 C7 N1 -51.3(2)
N1 C8 C9 N2 -0.7(2)
N1 C10 C11 C12 -49.7(2)
C10 C11 C12 N2 47.9(2)
N2 C13 C14 C15 -129.75(19)
N2 C13 C14 C19 49.1(2)
C19 C14 C15 C16 -0.2(3)
C13 C14 C15 C16 178.6(2)
C14 C15 C16 C17 -0.9(4)
C15 C16 C17 C18 0.9(3)
C16 C17 C18 C19 0.3(3)
C17 C18 C19 O2 179.94(19)
C17 C18 C19 C14 -1.5(3)
C15 C14 C19 O2 179.95(18)
C13 C14 C19 O2 1.1(3)
C15 C14 C19 C18 1.4(3)
C13 C14 C19 C18 -177.42(18)
C6 C7 N1 C8 178.19(16)
C6 C7 N1 C10 -59.2(2)
C6 C7 N1 Mn1 60.04(18)
C9 C8 N1 C7 -155.96(15)
C9 C8 N1 C10 81.68(19)
C9 C8 N1 Mn1 -35.04(17)
C11 C10 N1 C7 -165.02(15)
C11 C10 N1 C8 -43.0(2)
C11 C10 N1 Mn1 73.37(16)
C8 C9 N2 C13 155.89(15)
C8 C9 N2 C12 -82.14(18)
C8 C9 N2 Mn1 36.27(17)
C14 C13 N2 C9 174.80(15)
C14 C13 N2 C12 52.7(2)
C14 C13 N2 Mn1 -67.37(17)
C11 C12 N2 C9 46.1(2)
C11 C12 N2 C13 168.33(15)
C11 C12 N2 Mn1 -71.03(16)
C2 C1 O1 Mn1 -163.87(15)
C6 C1 O1 Mn1 15.9(3)
C18 C19 O2 Mn1 151.82(15)
C14 C19 O2 Mn1 -26.7(3)
C1 O1 Mn1 O2 150.99(18)
C1 O1 Mn1 N2 57.8(3)
C1 O1 Mn1 N1 -3.42(18)
C1 O1 Mn1 Cl2 -101.47(17)
C19 O2 Mn1 O1 -156.41(18)
C19 O2 Mn1 N2 5.06(18)
C19 O2 Mn1 N1 -59.8(3)
C19 O2 Mn1 Cl2 103.79(17)
C9 N2 Mn1 O1 -108.4(2)
C13 N2 Mn1 O1 131.55(19)
C12 N2 Mn1 O1 10.8(3)
C9 N2 Mn1 O2 158.77(12)
C13 N2 Mn1 O2 38.75(12)
C12 N2 Mn1 O2 -82.02(12)
C9 N2 Mn1 N1 -44.91(11)
C13 N2 Mn1 N1 -164.94(12)
C12 N2 Mn1 N1 74.30(11)
C9 N2 Mn1 Cl2 50.96(11)
C13 N2 Mn1 Cl2 -69.07(11)
C12 N2 Mn1 Cl2 170.17(11)
C7 N1 Mn1 O1 -32.22(13)
C8 N1 Mn1 O1 -152.16(12)
C10 N1 Mn1 O1 88.82(12)
C7 N1 Mn1 O2 -127.91(15)
C8 N1 Mn1 O2 112.15(16)
C10 N1 Mn1 O2 -6.9(2)
C7 N1 Mn1 N2 164.35(12)
C8 N1 Mn1 N2 44.41(11)
C10 N1 Mn1 N2 -74.61(11)
C7 N1 Mn1 Cl2 67.87(12)
C8 N1 Mn1 Cl2 -52.07(11)
C10 N1 Mn1 Cl2 -171.09(10)
